data_4001472
loop_
_publ_author_name
'Takahashi, Yukari'
'Obara, Rena'
'Nakagawa, Kohei'
'Nakano, Masayuki'
'Tokita, Jun-ya'
'Inabe, Tamotsu'

_publ_section_title
;
 Tunable Charge Transport in Soluble Organic--Inorganic Hybrid
 Semiconductors
;
_journal_issue 25
_journal_name_full 'Chemistry of Materials'
_journal_page_first 6312
_journal_paper_doi 10.1021/cm702405c
_journal_volume 19
_journal_year 2007
_chemical_formula_sum 'C10 H10 I6 N2 Sn'
_chemical_formula_weight 1038.32
_space_group_IT_number 62
_symmetry_cell_setting orthorhombic
_symmetry_Int_Tables_number 62
_symmetry_space_group_name_Hall '-P 2ac 2n'
_symmetry_space_group_name_H-M 'P n m a'
_cell_angle_alpha 90
_cell_angle_beta 90
_cell_angle_gamma 90
_cell_formula_units_Z 4
_cell_length_a 8.7310(4)
_cell_length_b 25.416(1)
_cell_length_c 9.5516(6)
_cell_measurement_reflns_used 28443
_cell_measurement_temperature 293.2
_cell_measurement_theta_max 27.4
_cell_measurement_theta_min 1.6
_cell_volume 2119.57(18)
_computing_cell_refinement PROCESS-AUTO
_computing_data_collection PROCESS-AUTO
_computing_data_reduction 'teXsan Ver. 1.11'
_computing_publication_material 'teXsan Ver. 1.11'
_computing_structure_refinement 'teXsan Ver. 1.10'
_computing_structure_solution SIR92
_diffrn_detector_area_resol_mean 10.00
_diffrn_measured_fraction_theta_full 0.9984
_diffrn_measured_fraction_theta_max 0.9984
_diffrn_measurement_device_type 'Rigaku RAXIS-RAPID Imaging Plate'
_diffrn_measurement_method \w
_diffrn_radiation_type 'Mo K\a'
_diffrn_radiation_wavelength 0.7107
_diffrn_reflns_av_R_equivalents 0.056
_diffrn_reflns_limit_h_max 11
_diffrn_reflns_limit_h_min -11
_diffrn_reflns_limit_k_max 32
_diffrn_reflns_limit_k_min -32
_diffrn_reflns_limit_l_max 12
_diffrn_reflns_limit_l_min -12
_diffrn_reflns_number 17583
_diffrn_reflns_theta_full 27.44
_diffrn_reflns_theta_max 27.44
_exptl_absorpt_coefficient_mu 9.940
_exptl_absorpt_correction_T_max 0.370
_exptl_absorpt_correction_T_min 0.184
_exptl_absorpt_correction_type multi-scan
_exptl_absorpt_process_details '(Higashi, 1995)'
_exptl_crystal_colour brown
_exptl_crystal_density_diffrn 3.254
_exptl_crystal_density_method 'not measured'
_exptl_crystal_description platelet
_exptl_crystal_size_max 0.300
_exptl_crystal_size_mid 0.200
_exptl_crystal_size_min 0.100
_refine_diff_density_max 1.91
_refine_diff_density_min -1.99
_refine_ls_extinction_method none
_refine_ls_goodness_of_fit_ref 1.957
_refine_ls_number_parameters 91
_refine_ls_number_reflns 2464
_refine_ls_R_factor_gt 0.0548
_refine_ls_shift/su_max 0.0099
_refine_ls_structure_factor_coef Fsqd
_refine_ls_weighting_details 'w = 1/[\s^2^(Fo^2^) + (0.05000(Max(Fo^2^,0) + 2Fc^2^)/3)^2^]'
_refine_ls_weighting_scheme calc
_refine_ls_wR_factor_ref 0.1497
_reflns_number_gt 1925
_reflns_number_total 2467
_reflns_threshold_expression F^2^>2.0\s(F^2^)
_cod_data_source_file cm702405c-file002.cif
_cod_data_source_block IPy
_cod_original_cell_volume 2119.5(2)
_cod_original_sg_symbol_H-M 'P 21/n 21/m 21/a'
_cod_original_formula_sum 'C10 H10 I6 N2 Sn '
_cod_database_code 4001472

loop_
_symmetry_equiv_pos_as_xyz
x,y,z
1/2+x,1/2-y,1/2-z
-x,1/2+y,-z
1/2-x,-y,1/2+z
-x,-y,-z
1/2-x,1/2+y,1/2+z
x,1/2-y,z
1/2+x,y,1/2-z

loop_
_atom_site_label
_atom_site_type_symbol
_atom_site_fract_x
_atom_site_fract_y
_atom_site_fract_z
_atom_site_U_iso_or_equiv
_atom_site_adp_type
_atom_site_occupancy
_atom_site_calc_flag
_atom_site_refinement_flags
I(1) I 0.7537(1) 0.2500 0.6943(1) 0.0497(3) Uani 1.00 d S
I(2) I 0.6987(1) 0.2500 0.2489(1) 0.0474(3) Uani 1.00 d S
I(3) I 0.4683(1) 0.37287(3) 0.44772(9) 0.0460(2) Uani 1.00 d .
I(4) I 0.7368(1) 0.50611(3) 0.55807(10) 0.0502(3) Uani 1.00 d .
Sn(1) Sn 0.4947(1) 0.2500 0.4931(1) 0.0320(3) Uani 1.00 d S
N(1) N 0.963(1) 0.3651(5) 0.426(1) 0.058(4) Uani 1.00 d .
C(1) C 0.873(1) 0.4089(4) 0.429(1) 0.046(3) Uani 1.00 d .
C(2) C 0.868(1) 0.4360(4) 0.553(1) 0.036(3) Uani 1.00 d .
C(3) C 0.946(1) 0.4190(5) 0.671(1) 0.044(3) Uani 1.00 d .
C(4) C 1.031(2) 0.3743(6) 0.663(2) 0.062(4) Uani 1.00 d .
C(5) C 1.041(2) 0.3480(5) 0.538(2) 0.050(4) Uani 1.00 d .

loop_
_atom_site_aniso_label
_atom_site_aniso_U_11
_atom_site_aniso_U_22
_atom_site_aniso_U_33
_atom_site_aniso_U_12
_atom_site_aniso_U_13
_atom_site_aniso_U_23
I(1) 0.0416(6) 0.0602(7) 0.0471(7) 0.0000 -0.0100(5) 0.0000
I(2) 0.0443(6) 0.0578(7) 0.0402(6) 0.0000 0.0152(5) 0.0000
I(3) 0.0633(5) 0.0362(4) 0.0385(5) 0.0033(3) -0.0037(3) -0.0042(3)
I(4) 0.0514(5) 0.0474(5) 0.0518(5) 0.0053(4) 0.0015(4) 0.0017(4)
Sn(1) 0.0306(5) 0.0382(5) 0.0272(5) 0.0000 0.0005(4) 0.0000
N(1) 0.071(8) 0.060(7) 0.044(7) -0.005(6) 0.001(6) 0.001(5)
C(1) 0.056(8) 0.032(5) 0.049(7) 0.013(5) 0.003(6) -0.002(5)
C(2) 0.033(6) 0.039(5) 0.036(6) 0.001(4) 0.001(4) 0.009(5)
C(3) 0.041(6) 0.057(7) 0.034(6) 0.014(5) -0.003(5) 0.000(5)
C(4) 0.066(9) 0.075(10) 0.044(8) -0.003(7) 0.003(7) -0.008(7)
C(5) 0.060(8) 0.038(6) 0.054(8) 0.003(6) -0.001(6) -0.003(6)

loop_
_atom_type_symbol
_atom_type_description
_atom_type_scat_dispersion_real
_atom_type_scat_dispersion_imag
_atom_type_scat_source
C C 0.003 0.002
;International Tables for Crystallography
(1992, Vol. C, Tables 4.2.6.8 and 6.1.1.1)
;
H H 0.000 0.000
;International Tables for Crystallography
(1992, Vol. C, Table 6.1.1.2)
;
N N 0.006 0.003
;International Tables for Crystallography
(1992, Vol. C, Tables 4.2.6.8 and 6.1.1.1)
;
Sn Sn -0.654 1.425
;International Tables for Crystallography
(1992, Vol. C, Tables 4.2.6.8 and 6.1.1.1)
;
I I -0.474 1.812
;International Tables for Crystallography
(1992, Vol. C, Tables 4.2.6.8 and 6.1.1.1)
;

loop_
_geom_angle_atom_site_label_1
_geom_angle_atom_site_label_2
_geom_angle_atom_site_label_3
_geom_angle
_geom_angle_site_symmetry_3
_geom_angle_publ_flag
I(1) Sn(1) I(2) 92.99(5) . yes
I(1) Sn(1) I(3) 98.29(2) . yes
I(1) Sn(1) I(3) 98.29(2) 7_555 yes
I(2) Sn(1) I(3) 86.29(3) . yes
I(2) Sn(1) I(3) 86.29(3) 7_555 yes
I(3) Sn(1) I(3) 162.15(5) 7_555 yes
C(1) N(1) C(5) 122(1) . yes
N(1) C(1) C(2) 116(1) . yes
I(4) C(2) C(1) 117.2(8) . yes
I(4) C(2) C(3) 120.7(9) . yes
C(1) C(2) C(3) 122(1) . yes
C(2) C(3) C(4) 119(1) . yes
C(3) C(4) C(5) 119(1) . yes
N(1) C(5) C(4) 120(1) . yes

loop_
_geom_bond_atom_site_label_1
_geom_bond_atom_site_label_2
_geom_bond_distance
_geom_bond_publ_flag
I(1) Sn(1) 2.968(2) yes
I(2) Sn(1) 2.935(2) yes
I(3) Sn(1) 3.1612(8) yes
I(4) C(2) 2.12(1) yes
N(1) C(1) 1.36(2) yes
N(1) C(5) 1.34(2) yes
C(1) C(2) 1.37(2) yes
C(2) C(3) 1.38(2) yes
C(3) C(4) 1.36(2) yes
C(4) C(5) 1.38(2) yes
